data_4132922
loop_
_publ_author_name
'Pang, Jiandong'
'Yuan, Shuai'
'Qin, Junsheng'
'Wu, Mingyan'
'Lollar, Christina T.'
'Li, Jialuo'
'Huang, Ning'
'Li, Bao'
'Zhang, Peng'
'Zhou, Hong-Cai'

_publ_section_title
;
 Enhancing Pore-Environment Complexity Using a Trapezoidal Linker: Toward
 Stepwise Assembly of Multivariate Quinary Metal-Organic Frameworks.
;
_journal_issue 39
_journal_name_full 'Journal of the American Chemical Society'
_journal_page_first 12328
_journal_page_last 12332
_journal_paper_doi 10.1021/jacs.8b07411
_journal_volume 140
_journal_year 2018
_chemical_formula_sum 'C10 H5.5 N0 O4.5 Zr0.75'
_chemical_formula_weight 266.06
_space_group_IT_number 65
_space_group_name_Hall '-C 2 2'
_space_group_name_H-M_alt 'C m m m'
_symmetry_cell_setting orthorhombic
_symmetry_space_group_name_H-M 'C m m m'
_atom_sites_solution_hydrogens geom
_atom_sites_solution_primary direct
_atom_sites_solution_secondary difmap
_audit_creation_method SHELXL-97
_cell_angle_alpha 90.00
_cell_angle_beta 90.00
_cell_angle_gamma 90.00
_cell_formula_units_Z 16
_cell_length_a 18.7781(10)
_cell_length_b 35.2745(8)
_cell_length_c 16.0212(3)
_cell_measurement_reflns_used 5482
_cell_measurement_temperature 173(2)
_cell_measurement_theta_max 50.0130
_cell_measurement_theta_min 3.7290
_cell_volume 10612.3(6)
_computing_cell_refinement 'SAINT+ ver. (Bruker, 2001)'
_computing_data_collection 'APEX2  (Bruker, 2008)'
_computing_data_reduction 'SAINT+ ver. (Bruker, 2001)'
_computing_molecular_graphics 'SHELXTL (Sheldrick, 2008)'
_computing_publication_material 'SHELXTL (Sheldrick, 2008)'
_computing_structure_refinement 'SHELXL-97 (Sheldrick, 2008)'
_computing_structure_solution 'SHELXS-97 (Sheldrick, 2008)'
_diffrn_ambient_temperature 173(2)
_diffrn_measured_fraction_theta_full 0.987
_diffrn_measured_fraction_theta_max 0.987
_diffrn_measurement_device_type 'Bruker SMART APEX II CCD area detector'
_diffrn_measurement_method 'phi and omega scans'
_diffrn_radiation_monochromator graphite
_diffrn_radiation_source 'fine-focus sealed tube'
_diffrn_radiation_type CuK\a
_diffrn_radiation_wavelength 1.54184
_diffrn_reflns_av_R_equivalents 0.0000
_diffrn_reflns_av_sigmaI/netI 0.0281
_diffrn_reflns_limit_h_max 18
_diffrn_reflns_limit_h_min 0
_diffrn_reflns_limit_k_max 34
_diffrn_reflns_limit_k_min 0
_diffrn_reflns_limit_l_max 15
_diffrn_reflns_limit_l_min 0
_diffrn_reflns_number 3025
_diffrn_reflns_theta_full 50.29
_diffrn_reflns_theta_max 50.29
_diffrn_reflns_theta_min 4.44
_exptl_absorpt_coefficient_mu 2.638
_exptl_absorpt_correction_T_max 0.6930
_exptl_absorpt_correction_T_min 0.6205
_exptl_absorpt_correction_type multi-scan
_exptl_absorpt_process_details 'SADABS (Sheldrick, 2008)'
_exptl_crystal_colour yellow
_exptl_crystal_density_diffrn 0.666
_exptl_crystal_density_method 'not measured'
_exptl_crystal_description Blocky
_exptl_crystal_F_000 2104
_exptl_crystal_size_max 0.20
_exptl_crystal_size_mid 0.15
_exptl_crystal_size_min 0.15
_platon_squeeze_details
;
;
_refine_diff_density_max 0.657
_refine_diff_density_min -0.553
_refine_diff_density_rms 0.065
_refine_ls_extinction_method none
_refine_ls_goodness_of_fit_ref 1.002
_refine_ls_hydrogen_treatment constr
_refine_ls_matrix_type full
_refine_ls_number_parameters 149
_refine_ls_number_reflns 3025
_refine_ls_number_restraints 0
_refine_ls_restrained_S_all 1.002
_refine_ls_R_factor_all 0.0507
_refine_ls_R_factor_gt 0.0452
_refine_ls_shift/su_max 0.001
_refine_ls_shift/su_mean 0.000
_refine_ls_structure_factor_coef Fsqd
_refine_ls_weighting_details 'calc w=1/[\s^2^(Fo^2^)+(0.0962P)^2^+0.0000P] where P=(Fo^2^+2Fc^2^)/3'
_refine_ls_weighting_scheme calc
_refine_ls_wR_factor_gt 0.1283
_refine_ls_wR_factor_ref 0.1308
_reflns_number_gt 2409
_reflns_number_total 3025
_reflns_threshold_expression >2\s(I)
_cod_data_source_file ja8b07411_si_002.cif
_cod_data_source_block PCN-606
_cod_depositor_comments
;
The following automatic conversions were performed:

data item '_symmetry_cell_setting' value 'Orthorhombic' was changed
to 'orthorhombic' in accordance with the
/home/saulius/struct/COD-crude-data/automatic-downloads/DataCite-retrospective/ACS/depositions/lib/dictionaries/cif_core.dic
dictionary named 'cif_core.dic' version 2.4.2 last updated on
2011-04-26.

Automatic conversion script
Id: cif_fix_values 6909 2019-04-08 15:41:33Z antanas 
;
_cod_original_formula_sum 'C10 H5.50 N0 O4.50 Zr0.75'
_cod_database_code 4132922

loop_
_symmetry_equiv_pos_as_xyz
'x, y, z'
'-x, -y, z'
'x, -y, -z'
'-x, y, -z'
'x+1/2, y+1/2, z'
'-x+1/2, -y+1/2, z'
'x+1/2, -y+1/2, -z'
'-x+1/2, y+1/2, -z'
'-x, -y, -z'
'x, y, -z'
'-x, y, z'
'x, -y, z'
'-x+1/2, -y+1/2, -z'
'x+1/2, y+1/2, -z'
'-x+1/2, y+1/2, z'
'x+1/2, -y+1/2, z'

loop_
_atom_site_label
_atom_site_type_symbol
_atom_site_fract_x
_atom_site_fract_y
_atom_site_fract_z
_atom_site_U_iso_or_equiv
_atom_site_adp_type
_atom_site_occupancy
_atom_site_symmetry_multiplicity
_atom_site_calc_flag
_atom_site_refinement_flags
Zr1 Zr 0.5000 0.568833(17) 0.0000 0.0512(3) Uani 1 4 d S
Zr2 Zr 0.59419(3) 0.5000 0.11063(3) 0.0557(3) Uani 1 2 d S
O1 O 0.63110(19) 0.55759(8) 0.15775(18) 0.0802(10) Uani 1 1 d .
O2 O 0.56996(18) 0.60075(7) 0.08261(17) 0.0619(9) Uani 1 1 d .
O3 O 0.7500 0.7500 0.1945(3) 0.146(3) Uani 1 2 d S
H3 H 0.7348 0.7291 0.1771 0.219 Uiso 0.50 1 calc PR
O4 O 0.5000 0.53314(14) 0.1104(3) 0.0990(18) Uani 1 2 d S
O5 O 0.5939(3) 0.53342(11) 0.0000 0.0821(16) Uani 1 2 d S
O6 O 0.7100(3) 0.5000 0.1024(3) 0.0866(15) Uani 1 2 d S
O7 O 0.5879(3) 0.5000 0.2466(2) 0.0803(14) Uani 1 2 d S
C1 C 0.6124(3) 0.59157(13) 0.1392(3) 0.0683(14) Uani 1 1 d .
C2 C 0.6435(3) 0.62332(12) 0.1886(3) 0.0772(15) Uani 1 1 d .
C3 C 0.6161(3) 0.65947(13) 0.1754(3) 0.0980(19) Uani 1 1 d .
H3A H 0.5789 0.6632 0.1360 0.118 Uiso 1 1 calc R
C4 C 0.6423(4) 0.68951(13) 0.2187(3) 0.113(2) Uani 1 1 d .
H4 H 0.6230 0.7141 0.2100 0.136 Uiso 1 1 calc R
C5 C 0.6977(4) 0.68446(13) 0.2762(3) 0.0942(19) Uani 1 1 d .
C6 C 0.7220(3) 0.64829(13) 0.2921(3) 0.0912(18) Uani 1 1 d .
H6 H 0.7583 0.6443 0.3324 0.109 Uiso 1 1 calc R
C7 C 0.6936(3) 0.61798(12) 0.2495(3) 0.0845(16) Uani 1 1 d .
H7 H 0.7089 0.5930 0.2625 0.101 Uiso 1 1 calc R
C8 C 0.7273(3) 0.71848(13) 0.3226(3) 0.0926(19) Uani 1 1 d .
C9 C 0.7500 0.7500 0.2793(4) 0.094(3) Uani 1 2 d S
C10 C 0.7278(3) 0.71890(12) 0.4081(2) 0.0840(18) Uani 1 1 d .
H10 H 0.7123 0.6970 0.4375 0.101 Uiso 1 1 calc R
C11 C 0.7500 0.7500 0.4521(3) 0.075(2) Uani 1 2 d S

loop_
_atom_site_aniso_label
_atom_site_aniso_U_11
_atom_site_aniso_U_22
_atom_site_aniso_U_33
_atom_site_aniso_U_23
_atom_site_aniso_U_13
_atom_site_aniso_U_12
Zr1 0.1156(7) 0.0185(4) 0.0195(4) 0.000 0.000 0.000
Zr2 0.1197(6) 0.0230(4) 0.0243(4) 0.000 -0.0073(3) 0.000
O1 0.154(3) 0.032(2) 0.055(2) -0.0107(15) -0.036(2) 0.0076(19)
O2 0.137(3) 0.0249(16) 0.0236(15) -0.0060(12) -0.0099(18) -0.0073(16)
O3 0.344(9) 0.066(3) 0.028(3) 0.000 0.000 -0.052(5)
O4 0.111(4) 0.068(3) 0.118(4) 0.071(3) 0.000 0.000
O5 0.190(5) 0.031(2) 0.025(2) 0.000 0.000 0.020(3)
O6 0.130(4) 0.054(3) 0.076(3) 0.000 -0.019(3) 0.000
O7 0.137(4) 0.070(3) 0.034(2) 0.000 -0.017(2) 0.000
C1 0.128(4) 0.044(3) 0.033(3) -0.013(2) -0.004(3) -0.006(3)
C2 0.150(5) 0.036(3) 0.046(3) -0.008(2) -0.023(3) -0.011(3)
C3 0.205(6) 0.035(3) 0.054(3) -0.013(2) -0.042(3) 0.003(3)
C4 0.254(7) 0.030(3) 0.055(3) -0.009(3) -0.059(4) 0.002(4)
C5 0.208(6) 0.039(3) 0.036(3) -0.010(2) -0.017(4) -0.031(3)
C6 0.188(6) 0.042(3) 0.044(3) -0.007(2) -0.023(3) -0.013(3)
C7 0.158(5) 0.037(3) 0.059(3) -0.006(2) -0.023(3) -0.009(3)
C8 0.194(6) 0.042(3) 0.042(3) -0.006(2) -0.009(3) -0.034(3)
C9 0.216(9) 0.043(4) 0.023(4) 0.000 0.000 -0.041(5)
C10 0.182(6) 0.043(3) 0.027(3) 0.003(2) -0.015(3) -0.044(3)
C11 0.159(7) 0.036(4) 0.031(3) 0.000 0.000 -0.038(4)

loop_
_atom_type_symbol
_atom_type_description
_atom_type_scat_dispersion_real
_atom_type_scat_dispersion_imag
_atom_type_scat_source
C C 0.0181 0.0091 'International Tables Vol C Tables 4.2.6.8 and 6.1.1.4'
H H 0.0000 0.0000 'International Tables Vol C Tables 4.2.6.8 and 6.1.1.4'
Zr Zr -0.1862 2.2449 'International Tables Vol C Tables 4.2.6.8 and 6.1.1.4'
N N 0.0311 0.0180 'International Tables Vol C Tables 4.2.6.8 and 6.1.1.4'
O O 0.0492 0.0322 'International Tables Vol C Tables 4.2.6.8 and 6.1.1.4'

loop_
_geom_angle_atom_site_label_1
_geom_angle_atom_site_label_2
_geom_angle_atom_site_label_3
_geom_angle
_geom_angle_site_symmetry_1
_geom_angle_site_symmetry_3
O5 Zr1 O5 109.4(2) 11_655 .
O5 Zr1 O4 70.41(9) 11_655 .
O5 Zr1 O4 70.41(9) . .
O5 Zr1 O4 70.41(9) 11_655 10
O5 Zr1 O4 70.41(9) . 10
O4 Zr1 O4 109.1(3) . 10
O5 Zr1 O2 142.27(7) 11_655 .
O5 Zr1 O2 78.85(12) . .
O4 Zr1 O2 78.74(14) . .
O4 Zr1 O2 142.63(8) 10 .
O5 Zr1 O2 78.85(12) 11_655 4_655
O5 Zr1 O2 142.27(7) . 4_655
O4 Zr1 O2 142.63(8) . 4_655
O4 Zr1 O2 78.74(14) 10 4_655
O2 Zr1 O2 117.76(15) . 4_655
O5 Zr1 O2 142.27(7) 11_655 10
O5 Zr1 O2 78.85(12) . 10
O4 Zr1 O2 142.63(8) . 10
O4 Zr1 O2 78.74(14) 10 10
O2 Zr1 O2 74.83(14) . 10
O2 Zr1 O2 74.19(16) 4_655 10
O5 Zr1 O2 78.85(12) 11_655 11_655
O5 Zr1 O2 142.27(7) . 11_655
O4 Zr1 O2 78.74(14) . 11_655
O4 Zr1 O2 142.63(8) 10 11_655
O2 Zr1 O2 74.19(16) . 11_655
O2 Zr1 O2 74.83(14) 4_655 11_655
O2 Zr1 O2 117.76(15) 10 11_655
O5 Zr1 Zr2 35.29(6) 11_655 9_665
O5 Zr1 Zr2 90.65(11) . 9_665
O4 Zr1 Zr2 90.60(13) . 9_665
O4 Zr1 Zr2 35.15(7) 10 9_665
O2 Zr1 Zr2 167.00(8) . 9_665
O2 Zr1 Zr2 75.24(7) 4_655 9_665
O2 Zr1 Zr2 110.91(7) 10 9_665
O2 Zr1 Zr2 111.27(8) 11_655 9_665
O5 Zr1 Zr2 35.29(6) 11_655 2_665
O5 Zr1 Zr2 90.65(11) . 2_665
O4 Zr1 Zr2 35.15(7) . 2_665
O4 Zr1 Zr2 90.60(13) 10 2_665
O2 Zr1 Zr2 110.91(7) . 2_665
O2 Zr1 Zr2 111.27(8) 4_655 2_665
O2 Zr1 Zr2 167.00(8) 10 2_665
O2 Zr1 Zr2 75.24(7) 11_655 2_665
Zr2 Zr1 Zr2 61.086(16) 9_665 2_665
O5 Zr1 Zr2 90.65(11) 11_655 .
O5 Zr1 Zr2 35.29(6) . .
O4 Zr1 Zr2 35.15(7) . .
O4 Zr1 Zr2 90.60(13) 10 .
O2 Zr1 Zr2 75.24(7) . .
O2 Zr1 Zr2 167.00(8) 4_655 .
O2 Zr1 Zr2 111.27(8) 10 .
O2 Zr1 Zr2 110.91(7) 11_655 .
Zr2 Zr1 Zr2 91.765(18) 9_665 .
Zr2 Zr1 Zr2 60.94(2) 2_665 .
O5 Zr1 Zr2 90.65(11) 11_655 10
O5 Zr1 Zr2 35.29(6) . 10
O4 Zr1 Zr2 90.60(13) . 10
O4 Zr1 Zr2 35.15(7) 10 10
O2 Zr1 Zr2 111.27(8) . 10
O2 Zr1 Zr2 110.91(7) 4_655 10
O2 Zr1 Zr2 75.24(7) 10 10
O2 Zr1 Zr2 167.00(8) 11_655 10
Zr2 Zr1 Zr2 60.94(2) 9_665 10
Zr2 Zr1 Zr2 91.765(18) 2_665 10
Zr2 Zr1 Zr2 61.086(16) . 10
O4 Zr2 O4 66.9(2) 2_665 .
O4 Zr2 O5 72.00(17) 2_665 3_565
O4 Zr2 O5 107.6(2) . 3_565
O4 Zr2 O5 107.6(2) 2_665 .
O4 Zr2 O5 72.00(17) . .
O5 Zr2 O5 67.26(18) 3_565 .
O4 Zr2 O6 146.37(10) 2_665 .
O4 Zr2 O6 146.37(10) . .
O5 Zr2 O6 87.26(17) 3_565 .
O5 Zr2 O6 87.26(17) . .
O4 Zr2 O7 87.51(18) 2_665 .
O4 Zr2 O7 87.51(18) . .
O5 Zr2 O7 146.23(9) 3_565 .
O5 Zr2 O7 146.23(9) . .
O6 Zr2 O7 96.58(17) . .
O4 Zr2 O1 138.33(14) 2_665 .
O4 Zr2 O1 76.25(15) . .
O5 Zr2 O1 140.49(13) 3_565 .
O5 Zr2 O1 77.45(12) . .
O6 Zr2 O1 73.51(10) . .
O7 Zr2 O1 71.65(9) . .
O4 Zr2 O1 76.25(15) 2_665 12_565
O4 Zr2 O1 138.33(14) . 12_565
O5 Zr2 O1 77.45(12) 3_565 12_565
O5 Zr2 O1 140.49(13) . 12_565
O6 Zr2 O1 73.51(10) . 12_565
O7 Zr2 O1 71.65(9) . 12_565
O1 Zr2 O1 126.46(15) . 12_565
O4 Zr2 Zr1 36.12(11) 2_665 9_665
O4 Zr2 Zr1 87.71(14) . 9_665
O5 Zr2 Zr1 35.90(12) 3_565 9_665
O5 Zr2 Zr1 87.76(11) . 9_665
O6 Zr2 Zr1 118.38(7) . 9_665
O7 Zr2 Zr1 118.69(8) . 9_665
O1 Zr2 Zr1 160.84(8) . 9_665
O1 Zr2 Zr1 72.64(8) 12_565 9_665
O4 Zr2 Zr1 87.71(14) 2_665 .
O4 Zr2 Zr1 36.12(11) . .
O5 Zr2 Zr1 87.76(11) 3_565 .
O5 Zr2 Zr1 35.90(12) . .
O6 Zr2 Zr1 118.38(7) . .
O7 Zr2 Zr1 118.69(8) . .
O1 Zr2 Zr1 72.64(8) . .
O1 Zr2 Zr1 160.84(8) 12_565 .
Zr1 Zr2 Zr1 88.235(18) 9_665 .
O4 Zr2 Zr2 33.46(11) 2_665 2_665
O4 Zr2 Zr2 33.46(11) . 2_665
O5 Zr2 Zr2 89.84(14) 3_565 2_665
O5 Zr2 Zr2 89.84(14) . 2_665
O6 Zr2 Zr2 176.52(11) . 2_665
O7 Zr2 Zr2 86.90(13) . 2_665
O1 Zr2 Zr2 107.73(9) . 2_665
O1 Zr2 Zr2 107.73(9) 12_565 2_665
Zr1 Zr2 Zr2 59.529(10) 9_665 2_665
Zr1 Zr2 Zr2 59.529(10) . 2_665
O4 Zr2 Zr2 89.90(14) 2_665 10
O4 Zr2 Zr2 89.90(14) . 10
O5 Zr2 Zr2 33.63(9) 3_565 10
O5 Zr2 Zr2 33.63(9) . 10
O6 Zr2 Zr2 86.52(11) . 10
O7 Zr2 Zr2 176.90(13) . 10
O1 Zr2 Zr2 109.38(8) . 10
O1 Zr2 Zr2 109.38(8) 12_565 10
Zr1 Zr2 Zr2 59.457(8) 9_665 10
Zr1 Zr2 Zr2 59.457(8) . 10
Zr2 Zr2 Zr2 90.0 2_665 10
C1 O1 Zr2 132.3(3) . .
C1 O2 Zr1 133.7(3) . .
Zr2 O4 Zr2 113.1(2) 2_665 .
Zr2 O4 Zr1 108.73(15) 2_665 .
Zr2 O4 Zr1 108.73(15) . .
Zr2 O5 Zr2 112.74(18) 10 .
Zr2 O5 Zr1 108.81(15) 10 .
Zr2 O5 Zr1 108.81(15) . .
O2 C1 O1 125.8(4) . .
O2 C1 C2 116.2(4) . .
O1 C1 C2 118.0(5) . .
C7 C2 C3 119.3(4) . .
C7 C2 C1 123.0(4) . .
C3 C2 C1 117.5(5) . .
C4 C3 C2 120.2(5) . .
C3 C4 C5 120.4(5) . .
C6 C5 C4 119.0(4) . .
C6 C5 C8 121.3(5) . .
C4 C5 C8 119.6(5) . .
C7 C6 C5 119.9(5) . .
C2 C7 C6 120.9(4) . .
C10 C8 C9 119.5(4) . .
C10 C8 C5 120.1(4) . .
C9 C8 C5 120.3(4) . .
O3 C9 C8 120.2(3) . 6_665
O3 C9 C8 120.2(3) . .
C8 C9 C8 119.5(5) 6_665 .
C8 C10 C11 121.7(4) . .
C10 C11 C10 117.9(5) . 6_665
C10 C11 C11 121.0(3) . 13_666
C10 C11 C11 121.0(3) 6_665 13_666

loop_
_geom_bond_atom_site_label_1
_geom_bond_atom_site_label_2
_geom_bond_distance
_geom_bond_site_symmetry_2
Zr1 O5 2.161(5) 11_655
Zr1 O5 2.161(5) .
Zr1 O4 2.171(4) .
Zr1 O4 2.171(4) 10
Zr1 O2 2.178(3) .
Zr1 O2 2.178(3) 4_655
Zr1 O2 2.178(3) 10
Zr1 O2 2.178(3) 11_655
Zr1 Zr2 3.4879(6) 9_665
Zr1 Zr2 3.4879(6) 2_665
Zr1 Zr2 3.4879(6) .
Zr1 Zr2 3.4879(6) 10
Zr2 O4 2.120(3) 2_665
Zr2 O4 2.120(3) .
Zr2 O5 2.129(2) 3_565
Zr2 O5 2.129(2) .
Zr2 O6 2.180(5) .
Zr2 O7 2.181(4) .
Zr2 O1 2.275(3) .
Zr2 O1 2.275(3) 12_565
Zr2 Zr1 3.4879(6) 9_665
Zr2 Zr2 3.5375(12) 2_665
Zr2 Zr2 3.5450(9) 10
O1 C1 1.284(5) .
O2 C1 1.249(5) .
O3 C9 1.359(7) .
O4 Zr2 2.120(3) 2_665
O5 Zr2 2.129(2) 10
C1 C2 1.491(6) .
C2 C7 1.367(6) .
C2 C3 1.391(6) .
C3 C4 1.359(6) .
C4 C5 1.400(7) .
C5 C6 1.379(6) .
C5 C8 1.518(6) .
C6 C7 1.377(6) .
C8 C10 1.368(6) .
C8 C9 1.378(5) .
C9 C8 1.378(5) 6_665
C10 C11 1.370(5) .
C11 C10 1.370(5) 6_665
C11 C11 1.533(11) 13_666

loop_
_platon_squeeze_void_nr
_platon_squeeze_void_average_x
_platon_squeeze_void_average_y
_platon_squeeze_void_average_z
_platon_squeeze_void_volume
_platon_squeeze_void_count_electrons
_platon_squeeze_void_content
1 0.321 -0.003 -0.033 7651 1467 ' '
